data_4341351
loop_
_publ_author_name
'Therrien, Jeffrey A.'
'Wolf, Michael O.'
'Patrick, Brian O.'

_publ_section_title
;
 Electrocatalytic Reduction of CO2 with Palladium Bis-N-heterocyclic
 Carbene Pincer Complexes.
;
_journal_name_full 'Inorganic chemistry'
_journal_page_first 141022083740000
_journal_paper_doi 10.1021/ic502056w
_journal_year 2014
_chemical_formula_moiety 'C23 H32 N6 Pd, 0.5(C H2 Cl2), 2(B1 F4), 0.22(H2 O)'
_chemical_formula_sum 'C23.5 H33.75 B2 Cl F8 N6 O0.19 Pd'
_chemical_formula_weight 718.90
_chemical_name_systematic
;
 ?
;
_space_group_crystal_system triclinic
_space_group_IT_number 2
_space_group_name_Hall '-P 1'
_space_group_name_H-M_alt 'P -1'
_symmetry_space_group_name_Hall '-P 1'
_symmetry_space_group_name_H-M 'P -1'
_atom_sites_solution_hydrogens mixed
_atom_sites_solution_primary direct
_audit_creation_date 2014-09-22
_audit_creation_method
;
Olex2 1.2
(compiled 2014.09.19 svn.r3010 for OlexSys, GUI svn.r4874)
;
_cell_angle_alpha 76.396(8)
_cell_angle_beta 85.371(9)
_cell_angle_gamma 69.781(8)
_cell_formula_units_Z 2
_cell_length_a 8.3763(12)
_cell_length_b 11.8244(17)
_cell_length_c 16.462(3)
_cell_measurement_reflns_used 9920
_cell_measurement_temperature 100(2)
_cell_measurement_theta_max 29.11
_cell_measurement_theta_min 2.50
_cell_volume 1487.1(4)
_computing_cell_refinement 'SAINT v8.34A (Bruker, 2013)'
_computing_data_reduction 'SAINT v8.34A (Bruker, 2013)'
_computing_molecular_graphics 'Olex2 (Dolomanov et al., 2009)'
_computing_publication_material 'Olex2 (Dolomanov et al., 2009)'
_computing_structure_refinement 'XL (Sheldrick, 2008)'
_computing_structure_solution 'ShelXT (Sheldrick, 2008)'
_diffrn_ambient_temperature 100(2)
_diffrn_detector 'Bruker APEX2 area detector'
_diffrn_detector_area_resol_mean 7.9
_diffrn_detector_type 'Bruker-Nonius APEXII CCD area detector'
_diffrn_measured_fraction_theta_full 0.986
_diffrn_measured_fraction_theta_max 0.967
_diffrn_measurement_device 'Bruker-Nonius APEXII CCD area detector and D8 diffractometer'
_diffrn_measurement_device_type 'Bruker APEX-II CCD'
_diffrn_measurement_method '\f and \w scans'
_diffrn_radiation_monochromator 'TRIUMPH curved-crystal'
_diffrn_radiation_probe x-ray
_diffrn_radiation_type MoK\a
_diffrn_radiation_wavelength 0.71073
_diffrn_reflns_av_R_equivalents 0.0402
_diffrn_reflns_av_unetI/netI 0.0610
_diffrn_reflns_Laue_measured_fraction_full 0.986
_diffrn_reflns_Laue_measured_fraction_max 0.967
_diffrn_reflns_limit_h_max 11
_diffrn_reflns_limit_h_min -11
_diffrn_reflns_limit_k_max 16
_diffrn_reflns_limit_k_min -16
_diffrn_reflns_limit_l_max 22
_diffrn_reflns_limit_l_min -22
_diffrn_reflns_number 26630
_diffrn_reflns_point_group_measured_fraction_full 0.986
_diffrn_reflns_point_group_measured_fraction_max 0.967
_diffrn_reflns_theta_full 26.000
_diffrn_reflns_theta_max 29.151
_diffrn_reflns_theta_min 1.882
_diffrn_source 'sealed X-ray tube'
_diffrn_standards_number 0
_exptl_absorpt_coefficient_mu 0.791
_exptl_absorpt_correction_T_max 0.895
_exptl_absorpt_correction_T_min 0.799
_exptl_absorpt_correction_type multi-scan
_exptl_absorpt_process_details
;
SADABS-2014/3 (Bruker,2014) was used for absorption correction.
wR2(int) was 0.0704 before and 0.0512 after correction.
The Ratio of minimum to maximum transmission is 0.8933.
The \l/2 correction factor is 0.00150.
;
_exptl_crystal_colour colourless
_exptl_crystal_colour_primary colourless
_exptl_crystal_density_diffrn 1.606
_exptl_crystal_description irregular
_exptl_crystal_F_000 727
_exptl_crystal_size_max 0.27
_exptl_crystal_size_mid 0.19
_exptl_crystal_size_min 0.14
_refine_diff_density_max 0.870
_refine_diff_density_min -1.037
_refine_diff_density_rms 0.116
_refine_ls_extinction_method none
_refine_ls_goodness_of_fit_ref 1.034
_refine_ls_hydrogen_treatment constr
_refine_ls_matrix_type full
_refine_ls_number_parameters 468
_refine_ls_number_reflns 7767
_refine_ls_number_restraints 533
_refine_ls_restrained_S_all 1.044
_refine_ls_R_factor_all 0.0667
_refine_ls_R_factor_gt 0.0468
_refine_ls_shift/su_max 0.002
_refine_ls_shift/su_mean 0.000
_refine_ls_structure_factor_coef Fsqd
_refine_ls_weighting_details 'w=1/[\s^2^(Fo^2^)+(0.0504P)^2^+1.4389P] where P=(Fo^2^+2Fc^2^)/3'
_refine_ls_weighting_scheme calc
_refine_ls_wR_factor_gt 0.1012
_refine_ls_wR_factor_ref 0.1110
_reflns_Friedel_coverage 0.000
_reflns_number_gt 6151
_reflns_number_total 7767
_reflns_threshold_expression 'I > 2\s(I)'
_cod_data_source_file ic502056w_si_002.cif
_cod_data_source_block mw221
_cod_depositor_comments
;
The following automatic conversions were performed:

'_diffrn_radiation_probe' value 'X-ray' changed to 'x-ray' according
to
/home/saulius/struct/COD-crude-data--automatic-downloads/rss-feeds/ACS/lib/dictionaries/cif_core.dic
dictionary named 'cif_core.dic' version 2.4.2 from 2011-04-26.

Automatic conversion script
Id: cif_fix_values 2827 2014-09-09 07:05:25Z andrius 
;
_cod_original_formula_sum 'C23.50 H33.75 B2 Cl F8 N6 O0.19 Pd'
_cod_database_code 4341351
_shelxl_version_number 2014-3
_shelx_space_group_comment
;
The symmetry employed for this shelxl refinement is uniquely defined
by the following loop, which should always be used as a source of
symmetry information in preference to the above space-group names.
They are only intended as comments.
;
_shelx_estimated_absorpt_t_max 0.897
_shelx_estimated_absorpt_t_min 0.815
_olex2_refinement_description
;
1. Fixed Uiso
 At 1.2 times of:
  All C(H) groups, All C(H,H) groups
 At 1.5 times of:
  All C(H,H,H) groups, All O(H,H) groups
2. Restrained distances
 Cl1-Cl1_$1
 2.93 with sigma of 0.01
 C24-Cl1
 1.75 with sigma of 0.01
 C25-Cl3
 1.75 with sigma of 0.01
 C18-C19 \\sim C19-C20 \\sim C20-C21
 with sigma of 0.01
 C18A-C19A \\sim C19A-C20A \\sim C20A-C21A
 with sigma of 0.01
 C18-C20 \\sim C19-C21
 with sigma of 0.01
 C18A-C20A \\sim C19A-C21A
 with sigma of 0.091
 B1-F1 \\sim B1-F2 \\sim B1-F3 \\sim B1-F4
 with sigma of 0.01
 F1-F2 \\sim F1-F3 \\sim F1-F4 \\sim F2-F3 \\sim F2-F4 \\sim F3-F4
 with sigma of 0.01
 B1A-F1A \\sim B1A-F2A \\sim B1A-F3A \\sim B1A-F4A
 with sigma of 0.01
 F1A-F2A \\sim F1A-F3A \\sim F1A-F4A \\sim F2A-F3A \\sim F2A-F4A \\sim F3A-F4A
 with sigma of 0.01
 B2-F5 \\sim B2-F6 \\sim B2-F7 \\sim B2-F8
 with sigma of 0.01
 F5-F6 \\sim F5-F7 \\sim F5-F8 \\sim F6-F7 \\sim F6-F8 \\sim F7-F8
 with sigma of 0.01
 B2A-F5A \\sim B2A-F6A \\sim B2A-F7A \\sim B2A-F8A
 with sigma of 0.01
 F5A-F6A \\sim F5A-F7A \\sim F5A-F8A \\sim F6A-F7A \\sim F6A-F8A \\sim F7A-F8A
 with sigma of 0.01
 C24-Cl1 \\sim C24-Cl1_$1 \\sim C25-Cl2
 with sigma of 0.01
3. Uiso/Uaniso restraints and constraints
Uanis(C22A) = Uanis(C22)
Uanis(N6A) = Uanis(N6)
Uanis(C21A) = Uanis(C21)
Uanis(C20A) = Uanis(C20)
Uanis(C19A) = Uanis(C19)
Uanis(C18A) = Uanis(C18)
Uanis(B1) = Uanis(B1A)
Uanis(F3A) = Uanis(F3)
Uanis(F1A) = Uanis(F1)
Uanis(F2) = Uanis(F2A)
Uanis(F4A) = Uanis(F4)
Uanis(F7) = Uanis(F7A)
Uanis(F5A) = Uanis(F5)
Uanis(F8) = Uanis(F8A)
Uanis(F6) = Uanis(F6A)
Uanis(B2) = Uanis(B2A)
Uanis(Cl2) = Uanis(Cl1)
Uanis(Cl3) = Uanis(Cl1) = Uanis(Cl2)
Uanis(C24) = Uanis(C25)
4. Rigid body (RIGU) restrains
 All non-hydrogen atoms
 with sigma for 1-2 distances of 0.004 and sigma for 1-3 distances of 0.004
5. Others
 Sof(N6A)=Sof(C22A)=Sof(C23A)=Sof(H23D)=Sof(H23E)=Sof(H23F)=1-FVAR(1)
 Sof(N6)=Sof(C22)=Sof(C23)=Sof(H23A)=Sof(H23B)=Sof(H23C)=FVAR(1)
 Sof(C18A)=Sof(H18C)=Sof(H18D)=Sof(C19A)=Sof(H19C)=Sof(H19D)=Sof(C20A)=
 Sof(H20C)=Sof(H20D)=Sof(C21A)=Sof(H21D)=Sof(H21E)=Sof(H21F)=1-FVAR(2)
 Sof(C18)=Sof(H18A)=Sof(H18B)=Sof(C19)=Sof(H19A)=Sof(H19B)=Sof(C20)=Sof(H20A)=
 Sof(H20B)=Sof(C21)=Sof(H21A)=Sof(H21B)=Sof(H21C)=FVAR(2)
 Sof(F1A)=Sof(F2A)=Sof(F3A)=Sof(F4A)=Sof(B1A)=1-FVAR(3)
 Sof(F1)=Sof(F2)=Sof(F3)=Sof(F4)=Sof(B1)=FVAR(3)
 Sof(F5A)=Sof(F6A)=Sof(F7A)=Sof(F8A)=Sof(B2A)=1-FVAR(4)
 Sof(F5)=Sof(F6)=Sof(F7)=Sof(F8)=Sof(B2)=FVAR(4)
 Sof(Cl2)=Sof(Cl3)=Sof(C25)=Sof(H25A)=Sof(H25B)=0.5*(1-FVAR(6))
 Sof(C24)=Sof(H24A)=Sof(H24B)=0.5*FVAR(6)
 Sof(Cl1)=FVAR(5)
 Sof(O1)=Sof(H1D)=Sof(H1E)=FVAR(6)
6.a Free rotating group:
 O1(H1D,H1E)
6.b Secondary CH2 refined with riding coordinates:
 C2(H2A,H2B), C3(H3A,H3B), C4(H4A,H4B), C8(H8A,H8B), C14(H14A,H14B), C18(H18A,
 H18B), C19(H19A,H19B), C20(H20A,H20B), C18A(H18C,H18D), C19A(H19C,H19D),
 C20A(H20C,H20D), C25(H25A,H25B), C24(H24A,H24B)
6.c Aromatic/amide H refined with riding coordinates:
 C6(H6), C7(H7), C10(H10), C11(H11), C12(H12), C16(H16), C17(H17)
6.d Idealised Me refined as rotating group:
 C1(H1A,H1B,H1C), C21(H21A,H21B,H21C), C23(H23A,H23B,H23C), C21A(H21D,H21E,
 H21F), C23A(H23D,H23E,H23F)
;
_olex2_submission_special_instructions 'No special instructions were received'

loop_
_space_group_symop_operation_xyz
'x, y, z'
'-x, -y, -z'

loop_
_atom_site_label
_atom_site_type_symbol
_atom_site_fract_x
_atom_site_fract_y
_atom_site_fract_z
_atom_site_U_iso_or_equiv
_atom_site_adp_type
_atom_site_occupancy
_atom_site_site_symmetry_order
_atom_site_calc_flag
_atom_site_refinement_flags_posn
_atom_site_refinement_flags_occupancy
_atom_site_disorder_assembly
_atom_site_disorder_group
Pd1 Pd 0.38570(3) 0.47997(2) 0.27266(2) 0.01950(8) Uani 1 1 d . . . .
N1 N 0.5948(3) 0.5463(3) 0.39443(18) 0.0297(6) Uani 1 1 d . . . .
N2 N 0.3253(3) 0.6364(2) 0.39211(16) 0.0238(6) Uani 1 1 d . . . .
N3 N 0.2396(3) 0.6559(2) 0.22123(16) 0.0187(5) Uani 1 1 d . . . .
N4 N 0.2988(3) 0.5038(2) 0.10042(16) 0.0239(6) Uani 1 1 d . . . .
N5 N 0.2402(4) 0.3455(3) 0.16829(18) 0.0335(7) Uani 1 1 d . . . .
C1 C 0.8306(5) 0.6490(4) 0.1475(3) 0.0435(10) Uani 1 1 d . . . .
H1A H 0.7634 0.6725 0.0964 0.065 Uiso 1 1 calc GR . . .
H1B H 0.9461 0.5951 0.1383 0.065 Uiso 1 1 calc GR . . .
H1C H 0.8356 0.7234 0.1620 0.065 Uiso 1 1 calc GR . . .
C2 C 0.7487(4) 0.5813(3) 0.2178(2) 0.0336(8) Uani 1 1 d . . . .
H2A H 0.7498 0.5039 0.2041 0.040 Uiso 1 1 calc R . . .
H2B H 0.6285 0.6330 0.2231 0.040 Uiso 1 1 calc R . . .
C3 C 0.8393(5) 0.5501(4) 0.3015(3) 0.0455(10) Uani 1 1 d . . . .
H3A H 0.9611 0.5031 0.2949 0.055 Uiso 1 1 calc R . . .
H3B H 0.8324 0.6281 0.3164 0.055 Uiso 1 1 calc R . . .
C4 C 0.7661(4) 0.4754(4) 0.3727(3) 0.0468(11) Uani 1 1 d . . . .
H4A H 0.7639 0.4006 0.3563 0.056 Uiso 1 1 calc R . . .
H4B H 0.8406 0.4483 0.4223 0.056 Uiso 1 1 calc R . . .
C5 C 0.4498(4) 0.5520(3) 0.36030(18) 0.0192(6) Uani 1 1 d . . . .
C6 C 0.5568(6) 0.6274(4) 0.4475(2) 0.0395(9) Uani 1 1 d . . . .
H6 H 0.6363 0.6403 0.4792 0.047 Uiso 1 1 calc R . . .
C7 C 0.3886(5) 0.6841(3) 0.4461(2) 0.0356(8) Uani 1 1 d . . . .
H7 H 0.3254 0.7449 0.4761 0.043 Uiso 1 1 calc R . . .
C8 C 0.1498(4) 0.6770(3) 0.3634(2) 0.0313(8) Uani 1 1 d . . . .
H8A H 0.0764 0.7403 0.3930 0.038 Uiso 1 1 calc R . . .
H8B H 0.1079 0.6061 0.3761 0.038 Uiso 1 1 calc R . . .
C9 C 0.1411(4) 0.7303(3) 0.2707(2) 0.0251(7) Uani 1 1 d . . . .
C10 C 0.0414(5) 0.8497(3) 0.2367(2) 0.0374(9) Uani 1 1 d . . . .
H10 H -0.0279 0.9004 0.2719 0.045 Uiso 1 1 calc R . . .
C11 C 0.0415(5) 0.8960(3) 0.1517(2) 0.0400(9) Uani 1 1 d . . . .
H11 H -0.0264 0.9786 0.1280 0.048 Uiso 1 1 calc R . . .
C12 C 0.1421(4) 0.8201(3) 0.1016(2) 0.0303(8) Uani 1 1 d . . . .
H12 H 0.1435 0.8495 0.0427 0.036 Uiso 1 1 calc R . . .
C13 C 0.2406(4) 0.7007(3) 0.1382(2) 0.0210(6) Uani 1 1 d . . . .
C14 C 0.3489(4) 0.6133(3) 0.0860(2) 0.0226(6) Uani 1 1 d . . . .
H14A H 0.3349 0.6551 0.0260 0.027 Uiso 1 1 calc R . . .
H14B H 0.4702 0.5888 0.1008 0.027 Uiso 1 1 calc R . . .
C15 C 0.3057(4) 0.4308(3) 0.1773(2) 0.0266(7) Uani 1 1 d . . . .
C16 C 0.2298(5) 0.4650(3) 0.0431(2) 0.0306(7) Uani 1 1 d . . . .
H16 H 0.2114 0.5017 -0.0148 0.037 Uiso 1 1 calc R . . .
C17 C 0.1941(5) 0.3655(3) 0.0857(2) 0.0363(8) Uani 1 1 d . . . .
H17 H 0.1460 0.3172 0.0635 0.044 Uiso 1 1 calc R . . .
N6 N 0.508(3) 0.3032(18) 0.3201(19) 0.022(2) Uani 0.425(18) 1 d . P A 1
C18 C 0.2052(19) 0.2483(13) 0.2341(12) 0.031(2) Uani 0.576(18) 1 d . P B 1
H18A H 0.0855 0.2526 0.2318 0.038 Uiso 0.576(18) 1 calc R P B 1
H18B H 0.2287 0.2556 0.2902 0.038 Uiso 0.576(18) 1 calc R P B 1
C19 C 0.3271(19) 0.1286(11) 0.2137(11) 0.041(3) Uani 0.576(18) 1 d . P B 1
H19A H 0.3009 0.1245 0.1571 0.049 Uiso 0.576(18) 1 calc R P B 1
H19B H 0.4448 0.1297 0.2130 0.049 Uiso 0.576(18) 1 calc R P B 1
C20 C 0.3172(18) 0.0145(10) 0.2751(8) 0.039(2) Uani 0.576(18) 1 d . P B 1
H20A H 0.2005 0.0117 0.2746 0.047 Uiso 0.576(18) 1 calc R P B 1
H20B H 0.3399 0.0195 0.3321 0.047 Uiso 0.576(18) 1 calc R P B 1
C21 C 0.444(2) -0.1044(13) 0.2554(12) 0.045(3) Uani 0.576(18) 1 d . P B 1
H21A H 0.4290 -0.1062 0.1973 0.068 Uiso 0.576(18) 1 calc GR P B 1
H21B H 0.4244 -0.1760 0.2930 0.068 Uiso 0.576(18) 1 calc GR P B 1
H21C H 0.5603 -0.1071 0.2631 0.068 Uiso 0.576(18) 1 calc GR P B 1
C22 C 0.580(2) 0.2054(12) 0.3456(11) 0.0228(18) Uani 0.425(18) 1 d . P A 1
C23 C 0.6710(18) 0.0771(10) 0.3809(10) 0.036(3) Uani 0.425(18) 1 d . P A 1
H23A H 0.6594 0.0262 0.3441 0.055 Uiso 0.425(18) 1 calc GR P A 1
H23B H 0.6241 0.0525 0.4361 0.055 Uiso 0.425(18) 1 calc GR P A 1
H23C H 0.7915 0.0655 0.3865 0.055 Uiso 0.425(18) 1 calc GR P A 1
N6A N 0.539(2) 0.3119(12) 0.3276(13) 0.022(2) Uani 0.575(18) 1 d . P A 2
C18A C 0.253(3) 0.2329(18) 0.2336(16) 0.031(2) Uani 0.424(18) 1 d . P B 2
H18C H 0.1402 0.2225 0.2401 0.038 Uiso 0.424(18) 1 calc R P B 2
H18D H 0.2812 0.2458 0.2873 0.038 Uiso 0.424(18) 1 calc R P B 2
C19A C 0.384(2) 0.1131(15) 0.2181(16) 0.041(3) Uani 0.424(18) 1 d . P B 2
H19C H 0.3617 0.1029 0.1626 0.049 Uiso 0.424(18) 1 calc R P B 2
H19D H 0.4985 0.1206 0.2162 0.049 Uiso 0.424(18) 1 calc R P B 2
C20A C 0.386(2) -0.0021(13) 0.2824(12) 0.039(2) Uani 0.424(18) 1 d . P B 2
H20C H 0.2699 -0.0068 0.2899 0.047 Uiso 0.424(18) 1 calc R P B 2
H20D H 0.4260 0.0001 0.3369 0.047 Uiso 0.424(18) 1 calc R P B 2
C21A C 0.505(3) -0.1138(19) 0.2520(18) 0.045(3) Uani 0.424(18) 1 d . P B 2
H21D H 0.4613 -0.1176 0.1996 0.068 Uiso 0.424(18) 1 calc GR P B 2
H21E H 0.5123 -0.1892 0.2942 0.068 Uiso 0.424(18) 1 calc GR P B 2
H21F H 0.6186 -0.1065 0.2424 0.068 Uiso 0.424(18) 1 calc GR P B 2
C22A C 0.6231(16) 0.2138(8) 0.3591(8) 0.0228(18) Uani 0.575(18) 1 d . P A 2
C23A C 0.7324(14) 0.0894(6) 0.3994(6) 0.031(2) Uani 0.575(18) 1 d . P A 2
H23D H 0.7495 0.0337 0.3614 0.046 Uiso 0.575(18) 1 calc GR P A 2
H23E H 0.6781 0.0591 0.4509 0.046 Uiso 0.575(18) 1 calc GR P A 2
H23F H 0.8426 0.0921 0.4129 0.046 Uiso 0.575(18) 1 calc GR P A 2
Cl2 Cl 0.248(2) 0.0504(18) 0.0084(13) 0.0833(10) Uani 0.147(3) 1 d . P C -1
Cl3 Cl 0.5785(17) 0.0335(11) 0.0058(7) 0.0833(10) Uani 0.147(3) 1 d D P C -1
C25 C 0.3815(19) 0.1443(17) -0.0244(18) 0.051(3) Uani 0.147(3) 1 d D P C -1
H25A H 0.3752 0.1784 -0.0855 0.061 Uiso 0.147(3) 1 calc R P C -1
H25B H 0.3530 0.2125 0.0053 0.061 Uiso 0.147(3) 1 calc R P C -1
F1A F 0.665(2) 0.3453(11) 0.1219(10) 0.0618(13) Uani 0.241(3) 1 d . P D 2
F2A F 0.7302(13) 0.1415(10) 0.1677(7) 0.0595(9) Uani 0.241(3) 1 d . P D 2
F3A F 0.917(2) 0.2175(18) 0.0911(9) 0.0384(7) Uani 0.241(3) 1 d . P D 2
F4A F 0.8597(12) 0.2424(9) 0.2221(5) 0.0475(8) Uani 0.241(3) 1 d . P D 2
B1A B 0.7930(14) 0.2369(10) 0.1507(6) 0.0265(9) Uani 0.241(3) 1 d . P D 2
F5 F 0.8510(6) -0.3425(4) 0.5539(3) 0.0350(9) Uani 0.832(8) 1 d . P E 1
F6 F 0.9762(4) -0.1948(3) 0.5244(2) 0.0384(9) Uani 0.832(8) 1 d . P E 1
F7 F 0.6931(5) -0.1422(3) 0.5543(2) 0.0427(10) Uani 0.832(8) 1 d . P E 1
F8 F 0.7919(4) -0.1979(4) 0.4317(2) 0.0287(7) Uani 0.832(8) 1 d . P E 1
B2 B 0.8276(5) -0.2191(4) 0.5165(3) 0.0246(9) Uani 0.832(8) 1 d . P E 1
F5A F 0.829(3) -0.341(2) 0.5678(18) 0.0350(9) Uani 0.168(8) 1 d . P E 2
F6A F 0.912(2) -0.1762(14) 0.5567(11) 0.0384(9) Uani 0.168(8) 1 d . P E 2
F7A F 0.636(2) -0.1495(18) 0.5398(12) 0.0427(10) Uani 0.168(8) 1 d . P E 2
F8A F 0.828(2) -0.214(2) 0.4423(12) 0.0287(7) Uani 0.168(8) 1 d . P E 2
B2A B 0.8015(18) -0.2200(14) 0.5267(10) 0.0246(9) Uani 0.168(8) 1 d . P E 2
F1 F 0.7303(6) 0.3534(3) 0.1347(3) 0.0618(13) Uani 0.759(3) 1 d . P D 1
F2 F 0.6868(4) 0.1923(3) 0.1011(2) 0.0595(9) Uani 0.759(3) 1 d . P D 1
F3 F 0.9437(6) 0.2113(6) 0.0831(3) 0.0384(7) Uani 0.759(3) 1 d . P D 1
F4 F 0.8444(4) 0.1577(3) 0.21411(16) 0.0475(8) Uani 0.759(3) 1 d . P D 1
B1 B 0.8018(6) 0.2295(4) 0.1345(3) 0.0265(9) Uani 0.759(3) 1 d . P D 1
Cl1 Cl 0.3167(3) 0.0507(3) -0.0036(2) 0.0833(10) Uani 0.706(6) 1 d D P C 1
C24 C 0.5047(7) 0.0916(10) -0.0061(8) 0.051(3) Uani 0.353(3) 1 d D P C 1
H24A H 0.5038 0.1314 0.0406 0.061 Uiso 0.353(3) 1 calc R P C 1
H24B H 0.5112 0.1498 -0.0594 0.061 Uiso 0.353(3) 1 calc R P C 1
O1 O 0.9047(19) 0.0562(12) 0.5593(10) 0.051(5) Uani 0.217(9) 1 d . P . .
H1D H 0.8591 0.0456 0.5173 0.077 Uiso 0.217(9) 1 d G P . .
H1E H 1.0131 0.0142 0.5613 0.077 Uiso 0.217(9) 1 d G P . .

loop_
_atom_site_aniso_label
_atom_site_aniso_U_11
_atom_site_aniso_U_22
_atom_site_aniso_U_33
_atom_site_aniso_U_23
_atom_site_aniso_U_13
_atom_site_aniso_U_12
Pd1 0.02428(13) 0.01784(11) 0.01656(13) -0.00339(8) 0.00030(9) -0.00766(8)
N1 0.0265(14) 0.0385(15) 0.0241(15) 0.0084(11) -0.0103(11) -0.0188(12)
N2 0.0299(14) 0.0276(13) 0.0147(13) -0.0056(10) -0.0023(11) -0.0095(11)
N3 0.0167(12) 0.0232(11) 0.0171(12) -0.0059(9) 0.0006(10) -0.0072(9)
N4 0.0329(15) 0.0276(12) 0.0160(13) -0.0073(10) 0.0045(11) -0.0155(11)
N5 0.0555(19) 0.0335(14) 0.0238(15) -0.0126(11) 0.0079(13) -0.0279(14)
C1 0.039(2) 0.061(2) 0.036(2) -0.0121(19) 0.0074(17) -0.0237(19)
C2 0.0253(17) 0.0418(19) 0.036(2) -0.0086(15) -0.0002(15) -0.0141(14)
C3 0.0216(17) 0.071(3) 0.039(2) 0.0071(19) -0.0067(15) -0.0215(18)
C4 0.0198(16) 0.063(2) 0.043(2) 0.0131(18) -0.0111(15) -0.0096(16)
C5 0.0212(14) 0.0209(13) 0.0159(15) 0.0015(10) -0.0037(11) -0.0104(11)
C6 0.061(2) 0.046(2) 0.0238(19) 0.0044(15) -0.0159(17) -0.0388(18)
C7 0.060(2) 0.0338(17) 0.0194(17) -0.0044(13) -0.0096(16) -0.0231(16)
C8 0.0238(16) 0.0420(18) 0.0221(17) -0.0090(14) 0.0000(13) -0.0025(14)
C9 0.0194(15) 0.0339(16) 0.0203(16) -0.0103(12) 0.0005(12) -0.0043(12)
C10 0.0334(19) 0.0365(18) 0.0308(19) -0.0134(14) -0.0029(15) 0.0071(14)
C11 0.045(2) 0.0276(17) 0.035(2) -0.0071(14) -0.0091(16) 0.0050(15)
C12 0.0381(19) 0.0266(15) 0.0223(17) -0.0023(12) -0.0066(14) -0.0065(13)
C13 0.0228(15) 0.0215(13) 0.0194(15) -0.0032(11) -0.0020(12) -0.0089(11)
C14 0.0280(16) 0.0215(13) 0.0191(16) -0.0033(11) 0.0033(13) -0.0108(12)
C15 0.0377(18) 0.0263(14) 0.0208(16) -0.0073(12) 0.0046(13) -0.0167(13)
C16 0.0411(19) 0.0373(17) 0.0216(17) -0.0137(14) 0.0035(14) -0.0192(15)
C17 0.055(2) 0.0421(19) 0.0264(18) -0.0180(15) 0.0057(16) -0.0288(17)
N6 0.033(6) 0.0209(19) 0.018(4) -0.0064(19) -0.001(3) -0.015(2)
C18 0.045(7) 0.029(3) 0.029(2) -0.008(2) 0.008(4) -0.024(4)
C19 0.061(8) 0.031(3) 0.035(3) -0.009(2) 0.003(5) -0.020(4)
C20 0.059(7) 0.032(3) 0.033(3) -0.007(2) 0.002(5) -0.025(4)
C21 0.069(9) 0.035(3) 0.035(3) -0.012(2) 0.012(6) -0.022(5)
C22 0.034(5) 0.0213(18) 0.018(4) -0.0085(19) -0.001(3) -0.013(2)
C23 0.031(6) 0.023(4) 0.047(8) 0.004(4) 0.004(5) -0.008(4)
N6A 0.033(6) 0.0209(19) 0.018(4) -0.0064(19) -0.001(3) -0.015(2)
C18A 0.045(7) 0.029(3) 0.029(2) -0.008(2) 0.008(4) -0.024(4)
C19A 0.061(8) 0.031(3) 0.035(3) -0.009(2) 0.003(5) -0.020(4)
C20A 0.059(7) 0.032(3) 0.033(3) -0.007(2) 0.002(5) -0.025(4)
C21A 0.069(9) 0.035(3) 0.035(3) -0.012(2) 0.012(6) -0.022(5)
C22A 0.034(5) 0.0213(18) 0.018(4) -0.0085(19) -0.001(3) -0.013(2)
C23A 0.039(5) 0.016(3) 0.031(4) -0.002(2) -0.002(4) -0.004(3)
Cl2 0.113(3) 0.0681(12) 0.0801(17) -0.0015(11) -0.0274(19) -0.0492(18)
Cl3 0.113(3) 0.0681(12) 0.0801(17) -0.0015(11) -0.0274(19) -0.0492(18)
C25 0.057(5) 0.045(6) 0.034(6) 0.001(4) -0.011(4) 0.001(4)
F1A 0.105(4) 0.0257(12) 0.047(2) -0.0116(12) 0.029(2) -0.0170(17)
F2A 0.068(2) 0.091(2) 0.046(2) -0.0175(17) 0.0069(17) -0.0597(19)
F3A 0.038(2) 0.0479(14) 0.0309(15) -0.0103(11) 0.0118(12) -0.0178(15)
F4A 0.0528(17) 0.0510(18) 0.0225(13) 0.0031(13) 0.0009(12) -0.0050(15)
B1A 0.0317(19) 0.0280(17) 0.022(2) -0.0044(15) 0.0029(17) -0.0136(15)
F5 0.0332(17) 0.0225(9) 0.045(2) 0.0031(11) -0.0137(15) -0.0077(10)
F6 0.0387(18) 0.0426(14) 0.045(2) -0.0177(13) 0.0023(15) -0.0231(13)
F7 0.047(2) 0.0355(12) 0.0301(17) -0.0061(11) 0.0136(15) 0.0016(15)
F8 0.0267(18) 0.0295(17) 0.0259(14) -0.0063(12) -0.0007(11) -0.0041(14)
B2 0.0270(19) 0.0216(15) 0.023(2) -0.0047(13) 0.0018(15) -0.0065(14)
F5A 0.0332(17) 0.0225(9) 0.045(2) 0.0031(11) -0.0137(15) -0.0077(10)
F6A 0.0387(18) 0.0426(14) 0.045(2) -0.0177(13) 0.0023(15) -0.0231(13)
F7A 0.047(2) 0.0355(12) 0.0301(17) -0.0061(11) 0.0136(15) 0.0016(15)
F8A 0.0267(18) 0.0295(17) 0.0259(14) -0.0063(12) -0.0007(11) -0.0041(14)
B2A 0.0270(19) 0.0216(15) 0.023(2) -0.0047(13) 0.0018(15) -0.0065(14)
F1 0.105(4) 0.0257(12) 0.047(2) -0.0116(12) 0.029(2) -0.0170(17)
F2 0.068(2) 0.091(2) 0.046(2) -0.0175(17) 0.0069(17) -0.0597(19)
F3 0.038(2) 0.0479(14) 0.0309(15) -0.0103(11) 0.0118(12) -0.0178(15)
F4 0.0528(17) 0.0510(18) 0.0225(13) 0.0031(13) 0.0009(12) -0.0050(15)
B1 0.0317(19) 0.0280(17) 0.022(2) -0.0044(15) 0.0029(17) -0.0136(15)
Cl1 0.113(3) 0.0681(12) 0.0801(17) -0.0015(11) -0.0274(19) -0.0492(18)
C24 0.057(5) 0.045(6) 0.034(6) 0.001(4) -0.011(4) 0.001(4)
O1 0.062(10) 0.044(8) 0.066(11) -0.029(7) -0.004(8) -0.028(7)

loop_
_atom_type_symbol
_atom_type_description
_atom_type_scat_dispersion_real
_atom_type_scat_dispersion_imag
_atom_type_scat_source
C C 0.0033 0.0016 'International Tables Vol C Tables 4.2.6.8 and 6.1.1.4'
H H 0.0000 0.0000 'International Tables Vol C Tables 4.2.6.8 and 6.1.1.4'
B B 0.0013 0.0007 'International Tables Vol C Tables 4.2.6.8 and 6.1.1.4'
Cl Cl 0.1484 0.1585 'International Tables Vol C Tables 4.2.6.8 and 6.1.1.4'
F F 0.0171 0.0103 'International Tables Vol C Tables 4.2.6.8 and 6.1.1.4'
N N 0.0061 0.0033 'International Tables Vol C Tables 4.2.6.8 and 6.1.1.4'
O O 0.0106 0.0060 'International Tables Vol C Tables 4.2.6.8 and 6.1.1.4'
Pd Pd -0.9988 1.0072 'International Tables Vol C Tables 4.2.6.8 and 6.1.1.4'

loop_
_geom_angle_atom_site_label_1
_geom_angle_atom_site_label_2
_geom_angle_atom_site_label_3
_geom_angle
_geom_angle_site_symmetry_1
_geom_angle_site_symmetry_3
C5 Pd1 N3 86.14(10) . .
C5 Pd1 C15 172.59(12) . .
C15 Pd1 N3 86.49(11) . .
N6 Pd1 N3 173.9(6) . .
N6 Pd1 C5 98.4(6) . .
N6 Pd1 C15 89.0(6) . .
N6A Pd1 N3 175.7(4) . .
N6A Pd1 C5 89.8(4) . .
N6A Pd1 C15 97.5(5) . .
C5 N1 C4 125.3(3) . .
C5 N1 C6 109.7(3) . .
C6 N1 C4 124.7(3) . .
C5 N2 C7 111.5(3) . .
C5 N2 C8 121.1(3) . .
C7 N2 C8 127.1(3) . .
C9 N3 Pd1 120.1(2) . .
C13 N3 Pd1 120.6(2) . .
C13 N3 C9 119.3(3) . .
C15 N4 C14 121.3(3) . .
C15 N4 C16 111.4(3) . .
C16 N4 C14 127.2(3) . .
C15 N5 C17 110.2(3) . .
C15 N5 C18 127.9(8) . .
C15 N5 C18A 122.9(11) . .
C17 N5 C18 121.7(8) . .
C17 N5 C18A 125.6(11) . .
C1 C2 C3 112.5(3) . .
C4 C3 C2 113.8(3) . .
N1 C4 C3 111.9(3) . .
N1 C5 Pd1 136.9(2) . .
N2 C5 Pd1 117.8(2) . .
N2 C5 N1 105.0(3) . .
C7 C6 N1 107.8(3) . .
C6 C7 N2 105.9(3) . .
N2 C8 C9 109.7(3) . .
N3 C9 C8 117.0(3) . .
N3 C9 C10 120.7(3) . .
C10 C9 C8 122.2(3) . .
C9 C10 C11 120.3(3) . .
C10 C11 C12 118.8(3) . .
C11 C12 C13 119.1(3) . .
N3 C13 C12 121.8(3) . .
N3 C13 C14 117.1(3) . .
C12 C13 C14 121.1(3) . .
N4 C14 C13 109.8(3) . .
N4 C15 Pd1 117.6(2) . .
N5 C15 Pd1 137.2(3) . .
N5 C15 N4 105.0(3) . .
C17 C16 N4 106.0(3) . .
C16 C17 N5 107.5(3) . .
C22 N6 Pd1 178(3) . .
N5 C18 C19 103.6(9) . .
C20 C19 C18 113.2(10) . .
C19 C20 C21 112.5(10) . .
N6 C22 C23 179(3) . .
C22A N6A Pd1 177.5(11) . .
N5 C18A C19A 116.0(14) . .
C20A C19A C18A 115.0(15) . .
C19A C20A C21A 108.3(15) . .
N6A C22A C23A 179.0(10) . .
Cl1 Cl2 C25 34.8(18) . .
C25 Cl3 Cl1 39.2(7) . .
C24 Cl3 C25 13.9(10) . .
C24 Cl3 Cl1 52.6(11) . .
Cl3 C25 Cl2 99.5(12) . .
Cl1 C25 Cl2 14.4(8) . .
Cl1 C25 Cl3 86.9(10) . .
C24 C25 Cl2 108.6(14) . .
C24 C25 Cl3 10.0(8) . .
C24 C25 Cl1 96.5(12) . .
F1A B1A F3A 109.5(6) . .
F1A B1A F4A 109.6(6) . .
F2A B1A F1A 109.5(6) . .
F2A B1A F3A 109.3(6) . .
F2A B1A F4A 109.2(6) . .
F4A B1A F3A 109.8(6) . .
F5 B2 F8 109.1(3) . .
F6 B2 F5 109.3(3) . .
F6 B2 F8 109.0(3) . .
F7 B2 F5 110.0(3) . .
F7 B2 F6 109.9(3) . .
F7 B2 F8 109.4(3) . .
F6A B2A F5A 109.5(6) . .
F6A B2A F7A 109.8(6) . .
F6A B2A F8A 109.6(6) . .
F7A B2A F5A 109.5(6) . .
F7A B2A F8A 109.4(6) . .
F8A B2A F5A 109.2(6) . .
F1 B1 F2 109.3(4) . .
F1 B1 F3 109.4(4) . .
F1 B1 F4 111.9(4) . .
F2 B1 F3 107.2(4) . .
F4 B1 F2 108.4(4) . .
F4 B1 F3 110.6(4) . .
Cl2 Cl1 Cl3 157(2) . .
Cl2 Cl1 C25 131(2) . .
Cl2 Cl1 C24 121(2) . 2_655
Cl2 Cl1 C24 155(2) . .
C25 Cl1 Cl3 53.9(5) . .
C25 Cl1 C24 106.7(8) . 2_655
C25 Cl1 C24 34.8(6) . .
C24 Cl1 Cl3 19.3(4) . .
C24 Cl1 Cl3 54.6(4) 2_655 .
C24 Cl1 C24 73.5(6) . 2_655
Cl3 C24 C25 156.0(18) . .
Cl3 C24 Cl1 10.2(12) . 2_655
Cl3 C24 Cl1 108.1(13) . .
C25 C24 Cl1 48.7(10) . .
C25 C24 Cl1 150.9(16) . 2_655
Cl1 C24 Cl1 106.5(6) . 2_655

loop_
_geom_bond_atom_site_label_1
_geom_bond_atom_site_label_2
_geom_bond_distance
_geom_bond_site_symmetry_2
Pd1 N3 2.030(2) .
Pd1 C5 2.029(3) .
Pd1 C15 2.030(3) .
Pd1 N6 1.978(19) .
Pd1 N6A 2.000(13) .
N1 C4 1.455(5) .
N1 C5 1.352(4) .
N1 C6 1.387(5) .
N2 C5 1.340(4) .
N2 C7 1.382(4) .
N2 C8 1.460(4) .
N3 C9 1.358(4) .
N3 C13 1.345(4) .
N4 C14 1.458(4) .
N4 C15 1.347(4) .
N4 C16 1.382(4) .
N5 C15 1.344(4) .
N5 C17 1.387(5) .
N5 C18 1.475(14) .
N5 C18A 1.48(2) .
C1 C2 1.505(5) .
C2 C3 1.533(5) .
C3 C4 1.517(6) .
C6 C7 1.334(6) .
C8 C9 1.505(5) .
C9 C10 1.376(4) .
C10 C11 1.377(5) .
C11 C12 1.382(5) .
C12 C13 1.383(4) .
C13 C14 1.508(4) .
C16 C17 1.337(5) .
N6 C22 1.098(19) .
C18 C19 1.525(10) .
C19 C20 1.507(9) .
C20 C21 1.529(9) .
C22 C23 1.442(15) .
N6A C22A 1.149(13) .
C18A C19A 1.525(13) .
C19A C20A 1.511(13) .
C20A C21A 1.520(13) .
C22A C23A 1.467(10) .
Cl2 C25 1.802(11) .
Cl2 Cl1 0.592(18) .
Cl3 C25 1.738(10) .
Cl3 Cl1 2.147(13) .
Cl3 C24 0.746(12) .
C25 Cl1 1.358(19) .
C25 C24 1.030(15) .
F1A B1A 1.366(10) .
F2A B1A 1.365(10) .
F3A B1A 1.368(9) .
F4A B1A 1.367(9) .
F5 B2 1.394(4) .
F6 B2 1.393(4) .
F7 B2 1.389(4) .
F8 B2 1.398(4) .
F5A B2A 1.379(13) .
F6A B2A 1.377(13) .
F7A B2A 1.377(13) .
F8A B2A 1.379(13) .
F1 B1 1.378(5) .
F2 B1 1.384(5) .
F3 B1 1.386(5) .
F4 B1 1.381(5) .
Cl1 C24 1.795(7) .
Cl1 C24 1.808(9) 2_655
C24 Cl1 1.808(9) 2_655

loop_
_geom_torsion_atom_site_label_1
_geom_torsion_atom_site_label_2
_geom_torsion_atom_site_label_3
_geom_torsion_atom_site_label_4
_geom_torsion
_geom_torsion_site_symmetry_1
_geom_torsion_site_symmetry_4
Pd1 N3 C9 C8 1.5(4) . .
Pd1 N3 C9 C10 -180.0(3) . .
Pd1 N3 C13 C12 179.9(2) . .
Pd1 N3 C13 C14 2.2(4) . .
N1 C6 C7 N2 0.2(4) . .
N2 C8 C9 N3 57.3(4) . .
N2 C8 C9 C10 -121.3(4) . .
N3 C9 C10 C11 -0.7(6) . .
N3 C13 C14 N4 56.5(4) . .
N4 C16 C17 N5 0.5(4) . .
N5 C18 C19 C20 178.5(12) . .
N5 C18A C19A C20A -175.7(19) . .
C1 C2 C3 C4 -176.7(4) . .
C2 C3 C4 N1 -67.2(5) . .
C4 N1 C5 Pd1 -0.1(5) . .
C4 N1 C5 N2 -174.0(3) . .
C4 N1 C6 C7 174.0(3) . .
C5 N1 C4 C3 89.6(5) . .
C5 N1 C6 C7 -0.3(4) . .
C5 N2 C7 C6 0.0(4) . .
C5 N2 C8 C9 -58.4(4) . .
C6 N1 C4 C3 -83.8(4) . .
C6 N1 C5 Pd1 174.2(3) . .
C6 N1 C5 N2 0.3(3) . .
C7 N2 C5 Pd1 -175.5(2) . .
C7 N2 C5 N1 -0.2(3) . .
C7 N2 C8 C9 114.9(3) . .
C8 N2 C5 Pd1 -1.2(4) . .
C8 N2 C5 N1 174.1(3) . .
C8 N2 C7 C6 -173.8(3) . .
C8 C9 C10 C11 177.9(4) . .
C9 N3 C13 C12 -0.9(5) . .
C9 N3 C13 C14 -178.6(3) . .
C9 C10 C11 C12 0.6(6) . .
C10 C11 C12 C13 -0.6(6) . .
C11 C12 C13 N3 0.8(5) . .
C11 C12 C13 C14 178.4(3) . .
C12 C13 C14 N4 -121.2(3) . .
C13 N3 C9 C8 -177.8(3) . .
C13 N3 C9 C10 0.8(5) . .
C14 N4 C15 Pd1 0.7(4) . .
C14 N4 C15 N5 175.9(3) . .
C14 N4 C16 C17 -176.0(3) . .
C15 N4 C14 C13 -59.1(4) . .
C15 N4 C16 C17 -0.3(4) . .
C15 N5 C17 C16 -0.6(4) . .
C15 N5 C18 C19 -115.0(10) . .
C15 N5 C18A C19A -104.0(17) . .
C16 N4 C14 C13 116.2(3) . .
C16 N4 C15 Pd1 -175.2(2) . .
C16 N4 C15 N5 -0.1(4) . .
C17 N5 C15 Pd1 174.1(3) . .
C17 N5 C15 N4 0.4(4) . .
C17 N5 C18 C19 70.2(11) . .
C17 N5 C18A C19A 61.7(19) . .
C18 N5 C15 Pd1 -1.2(9) . .
C18 N5 C15 N4 -174.9(7) . .
C18 N5 C17 C16 175.0(7) . .
C18 N5 C18A C19A 141(8) . .
C18 C19 C20 C21 -178.2(11) . .
C18A N5 C15 Pd1 -18.3(11) . .
C18A N5 C15 N4 168.0(10) . .
C18A N5 C17 C16 -167.8(10) . .
C18A N5 C18 C19 -40(7) . .
C18A C19A C20A C21A 172.5(17) . .
Cl2 C25 Cl1 Cl3 -151(3) . .
Cl2 C25 Cl1 C24 -148(3) . .
Cl2 C25 Cl1 C24 -166(4) . 2_655
Cl2 C25 C24 Cl3 25(8) . .
Cl2 C25 C24 Cl1 45(5) . 2_655
Cl2 C25 C24 Cl1 8.0(9) . .
Cl2 Cl1 C24 Cl3 118(5) . .
Cl2 Cl1 C24 C25 -69(6) . .
Cl2 Cl1 C24 Cl1 129(5) . 2_655
Cl3 C25 Cl1 Cl2 151(3) . .
Cl3 C25 Cl1 C24 -14.9(14) . 2_655
Cl3 C25 Cl1 C24 3.0(13) . .
Cl3 C25 C24 Cl1 20(4) . 2_655
Cl3 C25 C24 Cl1 -17(7) . .
Cl3 Cl1 C24 C25 173(3) . .
Cl3 Cl1 C24 Cl1 10.6(13) . 2_655
C25 Cl2 Cl1 Cl3 93(6) . .
C25 Cl2 Cl1 C24 164(4) . 2_655
C25 Cl2 Cl1 C24 45(4) . .
C25 Cl3 C24 Cl1 -69(9) . 2_655
C25 Cl3 C24 Cl1 14(6) . .
C25 Cl1 C24 Cl3 -173(3) . .
C25 Cl1 C24 Cl1 -162(3) . 2_655
Cl1 Cl2 C25 Cl3 -29(3) . .
Cl1 Cl2 C25 C24 -34(4) . .
Cl1 Cl3 C25 Cl2 7.0(8) . .
Cl1 Cl3 C25 C24 163(7) . .
Cl1 Cl3 C24 C25 -14(6) . .
Cl1 Cl3 C24 Cl1 -83(6) . 2_655
Cl1 C25 C24 Cl3 17(7) . .
Cl1 C25 C24 Cl1 37(4) . 2_655
C24 Cl3 C25 Cl2 -156(7) . .
C24 Cl3 C25 Cl1 -163(7) . .
C24 C25 Cl1 Cl2 148(3) . .
C24 C25 Cl1 Cl3 -3.0(13) . .
C24 C25 Cl1 C24 -18(3) . 2_655
C24 Cl1 C24 Cl3 -10.6(13) 2_655 .
C24 Cl1 C24 C25 162(3) 2_655 .
C24 Cl1 C24 Cl1 -0.001(0) 2_655 2_655
